data_2241697
loop_
_publ_author_name
'Carmona-Negr\'on, Jos\'e A.'
'Flores-Rivera, Mariola M.'
'D\'iaz-Reyes, Zaibeth'
'Moore, Curtis E.'
'Rheigold, Arnold L.'
'Mel\'endez, Enrique'

_publ_section_title
;
 Crystal structure of
 16-ferrocenylmethyl-3\b-hydroxyestra-1,3,5(10)-trien-17-one: a potential
 chemotherapeutic drug
;
_journal_coeditor_code BG2586
_journal_issue 6
_journal_name_full 'Acta Crystallographica Section E'
_journal_page_first 868
_journal_page_last 871
_journal_paper_doi 10.1107/S2056989016008446
_journal_volume 72
_journal_year 2016
_chemical_formula_iupac '[Fe (C5 H5) (C24 H27 O2)], C2 H6 O S'
_chemical_formula_moiety 'C29 H32 Fe O2, C2 H6 O S'
_chemical_formula_sum 'C31 H38 Fe O3 S'
_chemical_formula_weight 546.52
_chemical_name_systematic
;
16-Ferrocenylmethyl-3\b-hydroxyestra-1,3,5(10)-trien-17-one
dimethyl sulfoxide monosolvate
;
_space_group_crystal_system monoclinic
_space_group_IT_number 4
_space_group_name_Hall 'P 2yb'
_space_group_name_H-M_alt 'P 1 21 1'
_symmetry_space_group_name_Hall 'P 2yb'
_symmetry_space_group_name_H-M 'P 1 21 1'
_atom_sites_solution_hydrogens geom
_audit_creation_method
;
Olex2 1.2
(compiled 2015.09.30 svn.r3233 for OlexSys, GUI svn.r5103)
;
_cell_angle_alpha 90
_cell_angle_beta 93.148(4)
_cell_angle_gamma 90
_cell_formula_units_Z 2
_cell_length_a 7.4178(12)
_cell_length_b 11.2436(15)
_cell_length_c 16.1160(18)
_cell_measurement_reflns_used 4213
_cell_measurement_temperature 100
_cell_measurement_theta_max 26.181
_cell_measurement_theta_min 2.966
_cell_volume 1342.1(3)
_computing_cell_refinement
;
SAINT (Bruker, 2013)
;
_computing_data_collection
;
APEX2 (Bruker, 2013)
;
_computing_data_reduction
;
SAINT (Bruker, 2013)
;
_computing_molecular_graphics
;
<i>OLEX2</i> (Dolomanov <i>et al.</i>,  2009)
;
_computing_publication_material
;
<i>OLEX2</i> (Dolomanov <i>et al.</i>,  2009)
;
_computing_structure_refinement
;
SHELXL2014 (Sheldrick, 2015b)
;
_computing_structure_solution
;
SHELXT (Sheldrick, 2015a)
;
_diffrn_ambient_temperature 100.0
_diffrn_detector_area_resol_mean 7.9
_diffrn_measured_fraction_theta_full 0.993
_diffrn_measured_fraction_theta_max 0.988
_diffrn_measurement_device 'Kappa Four-Circle Diffractometer'
_diffrn_measurement_device_type 'Bruker APEXII Ultra'
_diffrn_measurement_method '\w and \f scans'
_diffrn_radiation_monochromator 'Double Bounce Multilayer Mirrors'
_diffrn_radiation_type MoK\a
_diffrn_radiation_wavelength 0.71073
_diffrn_reflns_av_R_equivalents 0.0477
_diffrn_reflns_limit_h_max 9
_diffrn_reflns_limit_h_min -9
_diffrn_reflns_limit_k_max 14
_diffrn_reflns_limit_k_min -13
_diffrn_reflns_limit_l_max 19
_diffrn_reflns_limit_l_min -20
_diffrn_reflns_number 9583
_diffrn_reflns_theta_full 26.000
_diffrn_reflns_theta_max 26.381
_diffrn_reflns_theta_min 2.210
_diffrn_standards_number 0
_exptl_absorpt_coefficient_mu 0.671
_exptl_absorpt_correction_T_max 0.0932
_exptl_absorpt_correction_T_min 0.0643
_exptl_absorpt_correction_type multi-scan
_exptl_absorpt_process_details
;
(SADABS; Bruker, 2013)
;
_exptl_crystal_colour yellow
_exptl_crystal_density_diffrn 1.352
_exptl_crystal_description block
_exptl_crystal_F_000 580
_exptl_crystal_size_max 0.3
_exptl_crystal_size_mid 0.25
_exptl_crystal_size_min 0.032
_refine_diff_density_max 0.319
_refine_diff_density_min -0.440
_refine_ls_abs_structure_details
;
Flack <i>x</i> determined using 1990 quotients
[(<i>I</i>^+^)-(<i>I</i>^-^)]/[(<i>I</i>^+^)+(<i>I</i>^-^)]
(Parsons <i>et al.</i>,  2013)
;
_refine_ls_abs_structure_Flack 0.004(14)
_refine_ls_extinction_method none
_refine_ls_goodness_of_fit_ref 1.020
_refine_ls_hydrogen_treatment constr
_refine_ls_matrix_type full
_refine_ls_number_parameters 329
_refine_ls_number_reflns 5327
_refine_ls_number_restraints 1
_refine_ls_restrained_S_all 1.020
_refine_ls_R_factor_all 0.0480
_refine_ls_R_factor_gt 0.0425
_refine_ls_shift/su_max 0.001
_refine_ls_shift/su_mean 0.000
_refine_ls_structure_factor_coef Fsqd
_refine_ls_weighting_details 'w=1/[\s^2^(Fo^2^)+(0.0266P)^2^] where P=(Fo^2^+2Fc^2^)/3'
_refine_ls_weighting_scheme calc
_refine_ls_wR_factor_gt 0.0927
_refine_ls_wR_factor_ref 0.0969
_reflns_number_gt 4816
_reflns_number_total 5327
_reflns_threshold_expression 'I > 2\s(I)'
_cod_data_source_file bg2586sup1.cif
_cod_data_source_block I
_cod_database_code 2241697
_shelx_space_group_comment
;
The symmetry employed for this shelxl refinement is uniquely defined
by the following loop, which should always be used as a source of
symmetry information in preference to the above space-group names.
They are only intended as comments.
;

loop_
_space_group_symop_operation_xyz
'x, y, z'
'-x, y+1/2, -z'

loop_
_atom_site_type_symbol
_atom_site_label
_atom_site_fract_x
_atom_site_fract_y
_atom_site_fract_z
_atom_site_U_iso_or_equiv
_atom_site_adp_type
_atom_site_calc_flag
_atom_site_occupancy
Fe Fe1 -0.29444(8) 0.50023(5) 1.06433(3) 0.01977(16) Uani d 1
S S1 0.26603(16) 0.46255(9) 0.35262(6) 0.0224(3) Uani d 1
O O3 0.1244(5) 0.4378(3) 0.41388(17) 0.0285(8) Uani d 1
O O2 -0.2299(4) 0.2860(3) 0.79220(17) 0.0247(7) Uani d 1
O O1 0.9351(4) 0.6126(3) 0.47762(17) 0.0232(7) Uani d 1
H H1 0.9886 0.5548 0.4569 0.035 Uiso calc 1
C C17 -0.1502(6) 0.3780(4) 0.7790(2) 0.0176(9) Uani d 1
C C13 0.0422(6) 0.3895(4) 0.7523(2) 0.0181(9) Uani d 1
C C8 0.2258(6) 0.5542(4) 0.6908(2) 0.0163(9) Uani d 1
H H8 0.3108 0.5484 0.7410 0.020 Uiso calc 1
C C15 -0.0744(6) 0.5880(4) 0.7724(2) 0.0188(9) Uani d 1
H H15A -0.1175 0.6629 0.7458 0.023 Uiso calc 1
H H15B -0.0055 0.6068 0.8251 0.023 Uiso calc 1
C C14 0.0394(5) 0.5159(4) 0.7143(2) 0.0170(8) Uani d 1
H H14 -0.0347 0.5095 0.6608 0.020 Uiso calc 1
C C22 -0.0406(7) 0.4352(4) 1.0540(3) 0.0219(10) Uani d 1
H H22 0.0203 0.3809 1.0910 0.026 Uiso calc 1
C C5 0.5284(6) 0.6214(4) 0.5951(2) 0.0166(9) Uani d 1
C C10 0.4657(5) 0.5020(4) 0.58935(19) 0.0168(8) Uani d 1
C C21 -0.1534(6) 0.4044(4) 0.9831(3) 0.0202(10) Uani d 1
H H21 -0.1811 0.3259 0.9646 0.024 Uiso calc 1
C C24 -0.1427(7) 0.6073(4) 0.9925(3) 0.0212(10) Uani d 1
H H24 -0.1619 0.6894 0.9811 0.025 Uiso calc 1
C C12 0.1022(6) 0.3007(4) 0.6877(2) 0.0225(10) Uani d 1
H H12A 0.0111 0.2978 0.6405 0.027 Uiso calc 1
H H12B 0.1112 0.2204 0.7127 0.027 Uiso calc 1
C C2 0.7268(6) 0.4550(4) 0.5087(2) 0.0198(9) Uani d 1
H H2 0.7945 0.3980 0.4800 0.024 Uiso calc 1
C C7 0.2328(7) 0.6806(4) 0.6564(3) 0.0195(10) Uani d 1
H H7A 0.1600 0.6854 0.6031 0.023 Uiso calc 1
H H7B 0.1813 0.7368 0.6960 0.023 Uiso calc 1
C C19 -0.3372(5) 0.5193(4) 0.8660(2) 0.0208(9) Uani d 1
H H19A -0.3982 0.5976 0.8641 0.025 Uiso calc 1
H H19B -0.4316 0.4571 0.8671 0.025 Uiso calc 1
C C30 0.1457(6) 0.4879(5) 0.2554(2) 0.0270(10) Uani d 1
H H30A 0.0824 0.4150 0.2375 0.041 Uiso calc 1
H H30B 0.2308 0.5106 0.2137 0.041 Uiso calc 1
H H30C 0.0578 0.5519 0.2615 0.041 Uiso calc 1
C C1 0.5698(6) 0.4215(4) 0.5459(2) 0.0200(9) Uani d 1
H H1A 0.5317 0.3410 0.5417 0.024 Uiso calc 1
C C11 0.2860(6) 0.3367(4) 0.6560(3) 0.0218(10) Uani d 1
H H11A 0.3801 0.3274 0.7015 0.026 Uiso calc 1
H H11B 0.3164 0.2827 0.6103 0.026 Uiso calc 1
C C20 -0.2179(5) 0.5112(5) 0.9444(2) 0.0184(9) Uani d 1
C C3 0.7837(6) 0.5728(4) 0.5137(2) 0.0192(10) Uani d 1
C C16 -0.2314(5) 0.5037(4) 0.7870(2) 0.0200(8) Uani d 1
H H16 -0.3205 0.5140 0.7386 0.024 Uiso calc 1
C C6 0.4272(6) 0.7143(4) 0.6427(2) 0.0193(9) Uani d 1
H H6A 0.4283 0.7904 0.6119 0.023 Uiso calc 1
H H6B 0.4916 0.7272 0.6974 0.023 Uiso calc 1
C C4 0.6851(6) 0.6544(4) 0.5575(2) 0.0182(9) Uani d 1
H H4 0.7257 0.7344 0.5619 0.022 Uiso calc 1
C C29 -0.3916(9) 0.5424(7) 1.1756(3) 0.059(2) Uani d 1
H H29 -0.3244 0.5803 1.2200 0.071 Uiso calc 1
C C31 0.3441(7) 0.6100(4) 0.3730(3) 0.0266(11) Uani d 1
H H31A 0.2407 0.6624 0.3804 0.040 Uiso calc 1
H H31B 0.4111 0.6383 0.3261 0.040 Uiso calc 1
H H31C 0.4235 0.6106 0.4236 0.040 Uiso calc 1
C C18 0.1621(6) 0.3784(4) 0.8337(2) 0.0225(10) Uani d 1
H H18A 0.1284 0.4401 0.8728 0.034 Uiso calc 1
H H18B 0.2891 0.3881 0.8214 0.034 Uiso calc 1
H H18C 0.1445 0.2998 0.8584 0.034 Uiso calc 1
C C23 -0.0348(6) 0.5606(4) 1.0600(2) 0.0224(10) Uani d 1
H H23 0.0299 0.6055 1.1018 0.027 Uiso calc 1
C C28 -0.4933(9) 0.5984(6) 1.1132(4) 0.0490(17) Uani d 1
H H28 -0.5090 0.6819 1.1079 0.059 Uiso calc 1
C C9 0.2869(6) 0.4657(4) 0.6246(2) 0.0177(9) Uani d 1
H H9 0.1941 0.4698 0.5773 0.021 Uiso calc 1
C C26 -0.5157(9) 0.4035(6) 1.0890(4) 0.0523(18) Uani d 1
H H26 -0.5483 0.3294 1.0642 0.063 Uiso calc 1
C C27 -0.5681(6) 0.5152(7) 1.0601(3) 0.0412(14) Uani d 1
H H27 -0.6432 0.5311 1.0117 0.049 Uiso calc 1
C C25 -0.4046(9) 0.4208(7) 1.1623(4) 0.059(2) Uani d 1
H H25 -0.3493 0.3603 1.1960 0.071 Uiso calc 1

loop_
_atom_site_aniso_label
_atom_site_aniso_U_11
_atom_site_aniso_U_22
_atom_site_aniso_U_33
_atom_site_aniso_U_12
_atom_site_aniso_U_13
_atom_site_aniso_U_23
Fe1 0.0179(3) 0.0243(3) 0.0174(3) -0.0018(3) 0.0034(2) -0.0014(3)
S1 0.0250(6) 0.0214(6) 0.0210(5) 0.0067(5) 0.0035(4) 0.0027(4)
O3 0.039(2) 0.0249(18) 0.0233(15) 0.0017(15) 0.0130(14) 0.0014(13)
O2 0.0264(19) 0.0243(17) 0.0239(16) -0.0099(15) 0.0072(14) -0.0039(13)
O1 0.0227(18) 0.0230(17) 0.0243(16) -0.0023(14) 0.0042(13) 0.0020(13)
C17 0.019(2) 0.023(2) 0.0106(18) -0.0015(19) -0.0024(16) -0.0033(17)
C13 0.020(2) 0.018(2) 0.016(2) -0.0036(19) 0.0002(17) -0.0001(17)
C8 0.019(2) 0.016(2) 0.0147(18) 0.0000(18) -0.0002(16) -0.0002(16)
C15 0.020(2) 0.018(2) 0.018(2) 0.0025(19) 0.0000(17) -0.0006(17)
C14 0.019(2) 0.018(2) 0.0145(17) -0.0011(19) 0.0001(14) -0.0002(17)
C22 0.021(3) 0.025(3) 0.020(2) 0.006(2) 0.0048(19) 0.0007(19)
C5 0.019(2) 0.019(2) 0.0121(19) 0.0009(18) -0.0024(16) 0.0005(16)
C10 0.020(2) 0.0190(19) 0.0116(16) -0.001(2) -0.0015(14) 0.002(2)
C21 0.022(3) 0.023(2) 0.016(2) -0.003(2) 0.0014(18) -0.0052(18)
C24 0.019(2) 0.020(2) 0.024(2) -0.003(2) 0.0042(19) -0.0035(19)
C12 0.026(3) 0.018(2) 0.024(2) -0.007(2) 0.0057(19) -0.0033(18)
C2 0.024(2) 0.019(2) 0.0165(19) 0.0005(19) 0.0031(17) -0.0040(17)
C7 0.024(3) 0.017(2) 0.018(2) 0.0002(19) 0.0030(18) -0.0009(17)
C19 0.014(2) 0.027(3) 0.0211(18) 0.001(2) 0.0012(15) -0.0017(19)
C30 0.029(2) 0.029(3) 0.0219(19) -0.002(2) -0.0025(17) 0.000(2)
C1 0.025(2) 0.019(2) 0.0168(19) -0.0036(19) 0.0014(17) 0.0016(17)
C11 0.028(3) 0.016(2) 0.022(2) -0.005(2) 0.0076(19) -0.0018(18)
C20 0.0141(19) 0.025(2) 0.0164(17) -0.001(2) 0.0029(14) -0.0025(19)
C3 0.018(2) 0.025(2) 0.0145(19) -0.0017(19) -0.0002(17) 0.0051(18)
C16 0.017(2) 0.025(2) 0.0171(17) 0.000(2) -0.0013(15) 0.000(2)
C6 0.026(2) 0.014(2) 0.018(2) -0.0020(18) 0.0011(17) -0.0023(17)
C4 0.022(2) 0.017(2) 0.0158(19) -0.0018(18) -0.0022(17) 0.0018(16)
C29 0.030(3) 0.121(7) 0.029(3) -0.024(4) 0.018(2) -0.026(3)
C31 0.027(3) 0.028(3) 0.024(2) -0.007(2) -0.0020(19) 0.001(2)
C18 0.022(2) 0.024(2) 0.021(2) -0.006(2) 0.0005(18) 0.0057(18)
C23 0.017(3) 0.033(3) 0.017(2) -0.003(2) -0.0016(18) -0.003(2)
C28 0.033(4) 0.043(4) 0.074(4) 0.003(3) 0.033(3) -0.009(3)
C9 0.024(2) 0.016(2) 0.0133(17) -0.0004(18) 0.0009(16) -0.0023(16)
C26 0.040(4) 0.053(4) 0.067(4) -0.028(3) 0.030(3) -0.022(3)
C27 0.018(2) 0.076(5) 0.030(2) 0.004(3) 0.0067(19) 0.006(3)
C25 0.039(4) 0.092(6) 0.049(4) 0.016(4) 0.020(3) 0.048(4)

loop_
_atom_type_symbol
_atom_type_description
_atom_type_scat_dispersion_real
_atom_type_scat_dispersion_imag
_atom_type_scat_source
C C 0.0033 0.0016 'International Tables Vol C Tables 4.2.6.8 and 6.1.1.4'
H H 0.0000 0.0000 'International Tables Vol C Tables 4.2.6.8 and 6.1.1.4'
Fe Fe 0.3463 0.8444 'International Tables Vol C Tables 4.2.6.8 and 6.1.1.4'
O O 0.0106 0.0060 'International Tables Vol C Tables 4.2.6.8 and 6.1.1.4'
S S 0.1246 0.1234 'International Tables Vol C Tables 4.2.6.8 and 6.1.1.4'

loop_
_geom_angle_atom_site_label_1
_geom_angle_atom_site_label_2
_geom_angle_atom_site_label_3
_geom_angle
C22 Fe1 C24 68.00(19)
C22 Fe1 C20 68.81(16)
C22 Fe1 C23 40.53(16)
C22 Fe1 C28 156.9(2)
C21 Fe1 C22 40.95(17)
C21 Fe1 C24 68.24(16)
C21 Fe1 C20 40.86(19)
C21 Fe1 C23 68.60(19)
C21 Fe1 C28 161.4(2)
C21 Fe1 C27 124.8(2)
C20 Fe1 C24 40.73(18)
C29 Fe1 C22 122.2(2)
C29 Fe1 C21 156.4(3)
C29 Fe1 C24 126.6(2)
C29 Fe1 C20 162.2(3)
C29 Fe1 C23 109.5(2)
C29 Fe1 C28 39.6(3)
C29 Fe1 C26 67.7(3)
C29 Fe1 C27 66.9(2)
C29 Fe1 C25 40.0(3)
C23 Fe1 C24 40.42(18)
C23 Fe1 C20 68.75(16)
C28 Fe1 C24 109.4(2)
C28 Fe1 C20 125.3(2)
C28 Fe1 C23 122.5(2)
C26 Fe1 C22 125.9(3)
C26 Fe1 C21 107.1(2)
C26 Fe1 C24 154.4(2)
C26 Fe1 C20 119.2(2)
C26 Fe1 C23 163.4(3)
C26 Fe1 C28 66.6(2)
C26 Fe1 C27 39.9(3)
C27 Fe1 C22 162.4(2)
C27 Fe1 C24 120.7(2)
C27 Fe1 C20 106.95(17)
C27 Fe1 C23 155.6(2)
C27 Fe1 C28 39.2(3)
C25 Fe1 C22 108.7(2)
C25 Fe1 C21 120.9(3)
C25 Fe1 C24 163.2(3)
C25 Fe1 C20 155.1(3)
C25 Fe1 C23 126.4(2)
C25 Fe1 C28 66.7(3)
C25 Fe1 C26 40.9(3)
C25 Fe1 C27 67.5(2)
O3 S1 C30 105.8(2)
O3 S1 C31 106.4(2)
C31 S1 C30 98.9(2)
C3 O1 H1 109.5
O2 C17 C13 126.6(4)
O2 C17 C16 124.6(4)
C13 C17 C16 108.8(4)
C17 C13 C14 101.4(3)
C17 C13 C12 116.8(3)
C17 C13 C18 105.0(3)
C14 C13 C18 113.8(3)
C12 C13 C14 109.2(3)
C12 C13 C18 110.5(4)
C14 C8 H8 108.7
C14 C8 C7 113.9(4)
C14 C8 C9 107.3(3)
C7 C8 H8 108.7
C7 C8 C9 109.4(3)
C9 C8 H8 108.7
H15A C15 H15B 109.2
C14 C15 H15A 111.3
C14 C15 H15B 111.3
C14 C15 C16 102.5(3)
C16 C15 H15A 111.3
C16 C15 H15B 111.3
C13 C14 H14 105.7
C8 C14 C13 111.5(3)
C8 C14 C15 123.1(4)
C8 C14 H14 105.7
C15 C14 C13 103.9(3)
C15 C14 H14 105.7
Fe1 C22 H22 126.2
C21 C22 Fe1 69.3(3)
C21 C22 H22 125.9
C23 C22 Fe1 70.2(3)
C23 C22 H22 125.9
C23 C22 C21 108.2(4)
C10 C5 C6 120.9(4)
C4 C5 C10 120.1(4)
C4 C5 C6 119.0(4)
C5 C10 C9 121.1(4)
C1 C10 C5 117.1(4)
C1 C10 C9 121.7(4)
Fe1 C21 H21 125.8
C22 C21 Fe1 69.7(3)
C22 C21 H21 125.8
C22 C21 C20 108.3(4)
C20 C21 Fe1 70.2(2)
C20 C21 H21 125.8
Fe1 C24 H24 126.8
C20 C24 Fe1 69.6(2)
C20 C24 H24 125.5
C23 C24 Fe1 69.7(3)
C23 C24 H24 125.5
C23 C24 C20 108.9(4)
C13 C12 H12A 109.5
C13 C12 H12B 109.5
C13 C12 C11 110.6(3)
H12A C12 H12B 108.1
C11 C12 H12A 109.5
C11 C12 H12B 109.5
C1 C2 H2 120.3
C1 C2 C3 119.4(4)
C3 C2 H2 120.3
C8 C7 H7A 109.7
C8 C7 H7B 109.7
H7A C7 H7B 108.2
C6 C7 C8 109.7(4)
C6 C7 H7A 109.7
C6 C7 H7B 109.7
H19A C19 H19B 107.8
C20 C19 H19A 109.1
C20 C19 H19B 109.1
C20 C19 C16 112.6(3)
C16 C19 H19A 109.1
C16 C19 H19B 109.1
S1 C30 H30A 109.5
S1 C30 H30B 109.5
S1 C30 H30C 109.5
H30A C30 H30B 109.5
H30A C30 H30C 109.5
H30B C30 H30C 109.5
C10 C1 H1A 118.7
C2 C1 C10 122.5(4)
C2 C1 H1A 118.7
C12 C11 H11A 109.2
C12 C11 H11B 109.2
H11A C11 H11B 107.9
C9 C11 C12 112.2(4)
C9 C11 H11A 109.2
C9 C11 H11B 109.2
C21 C20 Fe1 68.9(2)
C21 C20 C24 106.9(3)
C21 C20 C19 125.9(4)
C24 C20 Fe1 69.7(2)
C24 C20 C19 127.3(5)
C19 C20 Fe1 128.0(3)
O1 C3 C2 122.7(4)
O1 C3 C4 117.9(4)
C4 C3 C2 119.4(4)
C17 C16 H16 106.6
C15 C16 C17 104.5(3)
C15 C16 C19 118.9(3)
C15 C16 H16 106.6
C19 C16 C17 113.0(4)
C19 C16 H16 106.6
C5 C6 C7 113.7(3)
C5 C6 H6A 108.8
C5 C6 H6B 108.8
C7 C6 H6A 108.8
C7 C6 H6B 108.8
H6A C6 H6B 107.7
C5 C4 H4 119.3
C3 C4 C5 121.4(4)
C3 C4 H4 119.3
Fe1 C29 H29 125.0
C28 C29 Fe1 70.6(3)
C28 C29 H29 126.1
C28 C29 C25 107.9(6)
C25 C29 Fe1 69.9(4)
C25 C29 H29 126.1
S1 C31 H31A 109.5
S1 C31 H31B 109.5
S1 C31 H31C 109.5
H31A C31 H31B 109.5
H31A C31 H31C 109.5
H31B C31 H31C 109.5
C13 C18 H18A 109.5
C13 C18 H18B 109.5
C13 C18 H18C 109.5
H18A C18 H18B 109.5
H18A C18 H18C 109.5
H18B C18 H18C 109.5
Fe1 C23 H23 126.3
C22 C23 Fe1 69.3(3)
C22 C23 C24 107.6(4)
C22 C23 H23 126.2
C24 C23 Fe1 69.9(3)
C24 C23 H23 126.2
Fe1 C28 H28 126.1
C29 C28 Fe1 69.8(4)
C29 C28 H28 125.3
C27 C28 Fe1 70.4(3)
C27 C28 C29 109.4(6)
C27 C28 H28 125.3
C8 C9 H9 106.3
C10 C9 C8 112.2(3)
C10 C9 C11 113.3(4)
C10 C9 H9 106.3
C11 C9 C8 111.9(3)
C11 C9 H9 106.3
Fe1 C26 H26 125.4
C27 C26 Fe1 70.3(3)
C27 C26 H26 126.4
C27 C26 C25 107.2(6)
C25 C26 Fe1 69.5(4)
C25 C26 H26 126.4
Fe1 C27 H27 125.6
C28 C27 Fe1 70.4(3)
C28 C27 C26 108.2(5)
C28 C27 H27 125.9
C26 C27 Fe1 69.7(3)
C26 C27 H27 125.9
Fe1 C25 H25 125.6
C29 C25 Fe1 70.0(4)
C29 C25 C26 107.3(6)
C29 C25 H25 126.4
C26 C25 Fe1 69.6(3)
C26 C25 H25 126.4

loop_
_geom_bond_atom_site_label_1
_geom_bond_atom_site_label_2
_geom_bond_distance
Fe1 C22 2.035(5)
Fe1 C21 2.030(4)
Fe1 C24 2.049(5)
Fe1 C20 2.047(3)
Fe1 C29 2.026(5)
Fe1 C23 2.047(5)
Fe1 C28 2.035(6)
Fe1 C26 2.026(6)
Fe1 C27 2.035(5)
Fe1 C25 2.025(6)
S1 O3 1.506(3)
S1 C30 1.783(4)
S1 C31 1.781(4)
O2 C17 1.216(5)
O1 H1 0.8400
O1 C3 1.368(5)
C17 C13 1.518(6)
C17 C16 1.545(6)
C13 C14 1.548(6)
C13 C12 1.527(5)
C13 C18 1.548(5)
C8 H8 1.0000
C8 C14 1.516(5)
C8 C7 1.527(6)
C8 C9 1.545(5)
C15 H15A 0.9900
C15 H15B 0.9900
C15 C14 1.527(5)
C15 C16 1.529(6)
C14 H14 1.0000
C22 H22 0.9500
C22 C21 1.422(6)
C22 C23 1.414(6)
C5 C10 1.422(6)
C5 C6 1.519(6)
C5 C4 1.390(6)
C10 C1 1.402(6)
C10 C9 1.527(5)
C21 H21 0.9500
C21 C20 1.423(7)
C24 H24 0.9500
C24 C20 1.425(6)
C24 C23 1.415(6)
C12 H12A 0.9900
C12 H12B 0.9900
C12 C11 1.536(6)
C2 H2 0.9500
C2 C1 1.391(6)
C2 C3 1.392(6)
C7 H7A 0.9900
C7 H7B 0.9900
C7 C6 1.518(6)
C19 H19A 0.9900
C19 H19B 0.9900
C19 C20 1.505(5)
C19 C16 1.543(5)
C30 H30A 0.9800
C30 H30B 0.9800
C30 H30C 0.9800
C1 H1A 0.9500
C11 H11A 0.9900
C11 H11B 0.9900
C11 C9 1.536(6)
C3 C4 1.389(6)
C16 H16 1.0000
C6 H6A 0.9900
C6 H6B 0.9900
C4 H4 0.9500
C29 H29 0.9500
C29 C28 1.376(9)
C29 C25 1.387(10)
C31 H31A 0.9800
C31 H31B 0.9800
C31 H31C 0.9800
C18 H18A 0.9800
C18 H18B 0.9800
C18 H18C 0.9800
C23 H23 0.9500
C28 H28 0.9500
C28 C27 1.365(9)
C9 H9 1.0000
C26 H26 0.9500
C26 C27 1.387(10)
C26 C25 1.416(9)
C27 H27 0.9500
C25 H25 0.9500

loop_
_geom_hbond_atom_site_label_D
_geom_hbond_atom_site_label_H
_geom_hbond_atom_site_label_A
_geom_hbond_site_symmetry_A
_geom_hbond_distance_DH
_geom_hbond_distance_HA
_geom_hbond_distance_DA
_geom_hbond_angle_DHA
O1 H1 O3 1_655 0.84 1.82 2.655(5) 174

loop_
_geom_torsion_atom_site_label_1
_geom_torsion_atom_site_label_2
_geom_torsion_atom_site_label_3
_geom_torsion_atom_site_label_4
_geom_torsion
Fe1 C22 C21 C20 59.8(3)
Fe1 C22 C23 C24 -59.6(3)
Fe1 C21 C20 C24 59.6(3)
Fe1 C21 C20 C19 -122.3(4)
Fe1 C24 C20 C21 -59.1(3)
Fe1 C24 C20 C19 122.9(4)
Fe1 C24 C23 C22 59.2(4)
Fe1 C29 C28 C27 59.4(4)
Fe1 C29 C25 C26 -59.9(4)
Fe1 C28 C27 C26 59.7(4)
Fe1 C26 C27 C28 -60.1(4)
Fe1 C26 C25 C29 60.2(5)
O2 C17 C13 C14 159.3(4)
O2 C17 C13 C12 40.7(6)
O2 C17 C13 C18 -82.0(5)
O2 C17 C16 C15 174.7(4)
O2 C17 C16 C19 44.1(5)
O1 C3 C4 C5 179.2(4)
C17 C13 C14 C8 173.9(3)
C17 C13 C14 C15 39.3(4)
C17 C13 C12 C11 170.1(4)
C13 C17 C16 C15 -5.4(4)
C13 C17 C16 C19 -136.0(3)
C13 C12 C11 C9 -53.2(5)
C8 C7 C6 C5 49.2(4)
C14 C13 C12 C11 55.8(5)
C14 C8 C7 C6 174.5(3)
C14 C8 C9 C10 174.3(3)
C14 C8 C9 C11 -57.1(4)
C14 C15 C16 C17 29.6(4)
C14 C15 C16 C19 156.7(3)
C22 C21 C20 Fe1 -59.5(3)
C22 C21 C20 C24 0.1(4)
C22 C21 C20 C19 178.1(4)
C5 C10 C1 C2 -0.8(6)
C5 C10 C9 C8 -20.9(5)
C5 C10 C9 C11 -148.8(3)
C10 C5 C6 C7 -19.3(5)
C10 C5 C4 C3 0.0(6)
C21 C22 C23 Fe1 59.1(3)
C21 C22 C23 C24 -0.4(6)
C12 C13 C14 C8 -62.1(4)
C12 C13 C14 C15 163.2(3)
C12 C11 C9 C8 54.3(5)
C12 C11 C9 C10 -177.6(3)
C2 C3 C4 C5 -1.3(6)
C7 C8 C14 C13 -177.5(3)
C7 C8 C14 C15 -53.0(5)
C7 C8 C9 C10 50.4(4)
C7 C8 C9 C11 179.0(4)
C1 C10 C9 C8 162.9(3)
C1 C10 C9 C11 35.0(5)
C1 C2 C3 O1 -179.0(4)
C1 C2 C3 C4 1.5(6)
C20 C24 C23 Fe1 -58.6(3)
C20 C24 C23 C22 0.5(6)
C20 C19 C16 C17 65.7(5)
C20 C19 C16 C15 -57.3(6)
C3 C2 C1 C10 -0.4(6)
C16 C17 C13 C14 -20.6(4)
C16 C17 C13 C12 -139.1(3)
C16 C17 C13 C18 98.1(4)
C16 C15 C14 C13 -43.4(4)
C16 C15 C14 C8 -171.2(3)
C16 C19 C20 Fe1 -169.8(4)
C16 C19 C20 C21 -79.7(5)
C16 C19 C20 C24 97.9(5)
C6 C5 C10 C1 -178.5(3)
C6 C5 C10 C9 5.1(5)
C6 C5 C4 C3 179.5(3)
C4 C5 C10 C1 1.0(5)
C4 C5 C10 C9 -175.5(3)
C4 C5 C6 C7 161.2(4)
C29 C28 C27 Fe1 -59.1(4)
C29 C28 C27 C26 0.6(6)
C18 C13 C14 C8 61.8(4)
C18 C13 C14 C15 -72.8(4)
C18 C13 C12 C11 -70.0(4)
C23 C22 C21 Fe1 -59.6(4)
C23 C22 C21 C20 0.2(6)
C23 C24 C20 Fe1 58.7(3)
C23 C24 C20 C21 -0.4(5)
C23 C24 C20 C19 -178.4(4)
C28 C29 C25 Fe1 60.7(4)
C28 C29 C25 C26 0.8(8)
C9 C8 C14 C13 61.4(4)
C9 C8 C14 C15 -174.1(3)
C9 C8 C7 C6 -65.6(4)
C9 C10 C1 C2 175.6(4)
C27 C26 C25 Fe1 -60.5(4)
C27 C26 C25 C29 -0.4(7)
C25 C29 C28 Fe1 -60.3(5)
C25 C29 C28 C27 -0.9(7)
C25 C26 C27 Fe1 60.0(4)
C25 C26 C27 C28 -0.2(6)
